data_4003115
loop_
_publ_author_name
'Reinhard, Dennis'
'Zhang, Wen-Shan'
'Vaynzof, Yana'
'Rominger, Frank'
'Schr\"oder, Rasmus R.'
'Mastalerz, Michael'

_publ_section_title
;
 Triptycene-Based Porous Metal-Assisted Salphen Organic Frameworks:
 Influence of the Metal Ions on Formation and Gas Sorption
;
_journal_issue 8
_journal_name_full 'Chemistry of Materials'
_journal_page_first 2781
_journal_paper_doi 10.1021/acs.chemmater.8b00614
_journal_volume 30
_journal_year 2018
_chemical_formula_sum 'C71 H53 Cl9 O12'
_chemical_formula_weight 1417.18
_chemical_name_common '3 in manuscript'
_space_group_crystal_system triclinic
_space_group_IT_number 2
_space_group_name_Hall '-P 1'
_space_group_name_H-M_alt 'P -1'
_atom_sites_solution_hydrogens geom
_audit_creation_method SHELXL-2016/6
_cell_angle_alpha 76.1020(10)
_cell_angle_beta 85.644(2)
_cell_angle_gamma 66.9730(10)
_cell_formula_units_Z 2
_cell_length_a 11.1877(2)
_cell_length_b 13.8776(3)
_cell_length_c 23.4581(4)
_cell_measurement_reflns_used 72015
_cell_measurement_temperature 100(2)
_cell_measurement_theta_max 72.66
_cell_measurement_theta_min 3.56
_cell_volume 3253.08(11)
_computing_cell_refinement 'X-Area Recipe 1.33.0.0 (STOE, 2015)'
_computing_data_collection 'X-Area Pilatus3_SV 1.31.127.0 (STOE, 2016)'
_computing_data_reduction 'X-Area Integrate 1.71.0.0 (STOE, 2016)'
_computing_molecular_graphics 'Bruker SHELXTL'
_computing_publication_material 'Bruker SHELXTL'
_computing_structure_refinement 'SHELXL-2016/6 (Sheldrick, 2016)'
_computing_structure_solution 'SHELXT-2014 (Sheldrick 2014)'
_diffrn_ambient_temperature 100(2)
_diffrn_detector_area_resol_mean 5.81
_diffrn_measured_fraction_theta_full 0.990
_diffrn_measured_fraction_theta_max 0.969
_diffrn_measurement_device_type 'STOE Stadivari'
_diffrn_measurement_method 'rotation method, \w scans'
_diffrn_radiation_type CuK\a
_diffrn_radiation_wavelength 1.54178
_diffrn_reflns_av_R_equivalents 0.0169
_diffrn_reflns_av_unetI/netI 0.0156
_diffrn_reflns_Laue_measured_fraction_full 0.990
_diffrn_reflns_Laue_measured_fraction_max 0.969
_diffrn_reflns_limit_h_max 13
_diffrn_reflns_limit_h_min -13
_diffrn_reflns_limit_k_max 12
_diffrn_reflns_limit_k_min -17
_diffrn_reflns_limit_l_max 27
_diffrn_reflns_limit_l_min -28
_diffrn_reflns_number 40268
_diffrn_reflns_point_group_measured_fraction_full 0.990
_diffrn_reflns_point_group_measured_fraction_max 0.969
_diffrn_reflns_theta_full 67.679
_diffrn_reflns_theta_max 71.611
_diffrn_reflns_theta_min 3.555
_diffrn_source 'Genix3D Cu HF'
_exptl_absorpt_coefficient_mu 4.072
_exptl_absorpt_correction_T_max 1.866
_exptl_absorpt_correction_T_min 0.415
_exptl_absorpt_correction_type multi-scan
_exptl_crystal_colour colourless
_exptl_crystal_density_diffrn 1.447
_exptl_crystal_description brick
_exptl_crystal_F_000 1456
_exptl_crystal_size_max 0.210
_exptl_crystal_size_mid 0.200
_exptl_crystal_size_min 0.180
_refine_diff_density_max 0.875
_refine_diff_density_min -0.680
_refine_diff_density_rms 0.066
_refine_ls_extinction_method none
_refine_ls_goodness_of_fit_ref 1.042
_refine_ls_hydrogen_treatment constr
_refine_ls_matrix_type full
_refine_ls_number_parameters 910
_refine_ls_number_reflns 12308
_refine_ls_number_restraints 520
_refine_ls_restrained_S_all 1.035
_refine_ls_R_factor_all 0.0513
_refine_ls_R_factor_gt 0.0461
_refine_ls_shift/su_max 0.000
_refine_ls_shift/su_mean 0.000
_refine_ls_structure_factor_coef Fsqd
_refine_ls_weighting_details 'w=1/[\s^2^(Fo^2^)+(0.0593P)^2^+4.8938P] where P=(Fo^2^+2Fc^2^)/3'
_refine_ls_weighting_scheme calc
_refine_ls_wR_factor_gt 0.1206
_refine_ls_wR_factor_ref 0.1256
_reflns_Friedel_coverage 0.000
_reflns_number_gt 11193
_reflns_number_total 12308
_reflns_threshold_expression 'I > 2\s(I)'
_cod_data_source_file cm8b00614_si_002.cif
_cod_data_source_block der38
_cod_database_code 4003115
_shelx_shelxl_version_number 2016/6
_shelx_space_group_comment
; 
The symmetry employed for this shelxl refinement is uniquely defined 
by the following loop, which should always be used as a source of 
symmetry information in preference to the above space-group names. 
They are only intended as comments. 
;
_shelx_estimated_absorpt_t_min 0.482
_shelx_estimated_absorpt_t_max 0.528
_exptl_absorpt_special_details 'X-Area LANA 1.70.0.0 (STOE, 2017)'

loop_
_space_group_symop_operation_xyz
'x, y, z'
'-x, -y, -z'

loop_
_atom_site_label
_atom_site_type_symbol
_atom_site_fract_x
_atom_site_fract_y
_atom_site_fract_z
_atom_site_U_iso_or_equiv
_atom_site_adp_type
_atom_site_occupancy
_atom_site_site_symmetry_order
_atom_site_calc_flag
_atom_site_refinement_flags_posn
_atom_site_refinement_flags_adp
_atom_site_refinement_flags_occupancy
_atom_site_disorder_assembly
_atom_site_disorder_group
C1 C 0.4221(2) 0.41228(17) 0.28315(9) 0.0182(4) Uani 1 1 d . . . . .
H1 H 0.513440 0.363877 0.296120 0.022 Uiso 1 1 calc R U . . .
C2 C 0.1840(2) 0.53842(17) 0.24923(9) 0.0172(4) Uani 1 1 d . . . . .
H2 H 0.092665 0.586960 0.236277 0.021 Uiso 1 1 calc R U . . .
C11 C 0.3214(2) 0.39339(18) 0.32704(9) 0.0179(4) Uani 1 1 d . . . . .
C12 C 0.3461(2) 0.31607(18) 0.37902(10) 0.0199(4) Uani 1 1 d . . . . .
H12 H 0.433371 0.270423 0.390734 0.024 Uiso 1 1 calc R U . . .
C13 C 0.2440(2) 0.30398(18) 0.41487(10) 0.0206(4) Uani 1 1 d . . . . .
C14 C 0.1150(2) 0.37281(18) 0.39730(9) 0.0193(4) Uani 1 1 d . . . . .
C15 C 0.0916(2) 0.45044(18) 0.34388(9) 0.0186(4) Uani 1 1 d . . . . .
H15 H 0.004778 0.496437 0.331643 0.022 Uiso 1 1 calc R U . . .
C16 C 0.1931(2) 0.46073(17) 0.30895(9) 0.0179(4) Uani 1 1 d . . . . .
C21 C 0.3825(2) 0.39786(17) 0.22608(9) 0.0179(4) Uani 1 1 d . . . . .
C22 C 0.4577(2) 0.32363(18) 0.19494(10) 0.0192(4) Uani 1 1 d . . . . .
H22 H 0.544314 0.278308 0.207876 0.023 Uiso 1 1 calc R U . . .
C23 C 0.4084(2) 0.31401(18) 0.14448(9) 0.0192(4) Uani 1 1 d . . . . .
C24 C 0.2809(2) 0.38375(18) 0.12454(9) 0.0187(4) Uani 1 1 d . . . . .
C25 C 0.2052(2) 0.45975(17) 0.15658(9) 0.0179(4) Uani 1 1 d . . . . .
H25 H 0.119353 0.506974 0.143406 0.021 Uiso 1 1 calc R U . . .
C26 C 0.2549(2) 0.46617(17) 0.20714(9) 0.0172(4) Uani 1 1 d . . . . .
C31 C 0.3972(2) 0.53096(18) 0.27255(9) 0.0180(4) Uani 1 1 d . . . . .
C32 C 0.4877(2) 0.57399(18) 0.27680(9) 0.0195(4) Uani 1 1 d . . . . .
H32 H 0.574439 0.527481 0.288903 0.023 Uiso 1 1 calc R U . . .
C33 C 0.4527(2) 0.68565(18) 0.26343(9) 0.0199(4) Uani 1 1 d . . . . .
C34 C 0.3226(2) 0.75404(18) 0.24806(9) 0.0204(4) Uani 1 1 d . . . . .
C35 C 0.2315(2) 0.70915(18) 0.24387(9) 0.0190(4) Uani 1 1 d . . . . .
H35 H 0.143652 0.754956 0.233463 0.023 Uiso 1 1 calc R U . . .
C36 C 0.2688(2) 0.59894(18) 0.25477(9) 0.0180(4) Uani 1 1 d . . . . .
C41 C 0.2798(2) 0.21519(19) 0.46914(10) 0.0229(5) Uani 1 1 d . . . . .
C42 C 0.3846(3) 0.1972(2) 0.50442(11) 0.0318(6) Uani 1 1 d . . . . .
H42 H 0.430448 0.243692 0.494243 0.038 Uiso 1 1 calc R U . . .
C43 C 0.4242(3) 0.1131(3) 0.55417(12) 0.0383(6) Uani 1 1 d . . . . .
C44 C 0.3574(3) 0.0439(2) 0.56923(12) 0.0377(6) Uani 1 1 d . . . . .
C45 C 0.2532(3) 0.0605(2) 0.53523(13) 0.0366(6) Uani 1 1 d . . . . .
H45 H 0.206848 0.014417 0.545669 0.044 Uiso 1 1 calc R U . . .
C46 C 0.2153(3) 0.1450(2) 0.48546(12) 0.0311(5) Uani 1 1 d . . . . .
H46 H 0.143893 0.154906 0.462091 0.037 Uiso 1 1 calc R U . . .
C47 C 0.5365(4) 0.0974(3) 0.58956(15) 0.0582(10) Uani 1 1 d . . . . .
H47 H 0.560791 0.039248 0.623160 0.070 Uiso 1 1 calc R U . . .
O47 O 0.5995(2) 0.1516(3) 0.57958(11) 0.0655(8) Uani 1 1 d . . . . .
O48 O 0.4019(2) -0.03590(19) 0.61920(10) 0.0523(6) Uani 1 1 d . . . . .
C48 C 0.3262(3) -0.0975(3) 0.64184(17) 0.0572(10) Uani 1 1 d . . . . .
H48A H 0.368120 -0.150452 0.677675 0.086 Uiso 1 1 calc R U . . .
H48B H 0.318779 -0.134785 0.612542 0.086 Uiso 1 1 calc R U . . .
H48C H 0.239409 -0.049780 0.650943 0.086 Uiso 1 1 calc R U . . .
C51 C 0.0005(2) 0.37144(18) 0.43396(10) 0.0196(4) Uani 1 1 d . . . . .
C52 C -0.1058(2) 0.36441(18) 0.41121(9) 0.0200(4) Uani 1 1 d . . . . .
H52 H -0.103124 0.355142 0.372241 0.024 Uiso 1 1 calc R U . . .
C53 C -0.2168(2) 0.37062(19) 0.44417(10) 0.0226(5) Uani 1 1 d . . . . .
C54 C -0.2230(2) 0.38779(19) 0.50119(10) 0.0246(5) Uani 1 1 d . . . . .
C55 C -0.1164(2) 0.39386(19) 0.52484(10) 0.0253(5) Uani 1 1 d . . . . .
H55 H -0.119162 0.404171 0.563587 0.030 Uiso 1 1 calc R U . . .
C56 C -0.0062(2) 0.38483(18) 0.49164(10) 0.0224(5) Uani 1 1 d . . . . .
H56 H 0.066576 0.387781 0.508397 0.027 Uiso 1 1 calc R U . . .
C57 C -0.3242(3) 0.3555(2) 0.42013(12) 0.0317(6) Uani 1 1 d . . . . .
H57 H -0.398663 0.361035 0.443544 0.038 Uiso 1 1 calc R U . . .
O57 O -0.32362(19) 0.33646(19) 0.37228(9) 0.0431(5) Uani 1 1 d . . . . .
O58 O -0.33552(18) 0.39560(16) 0.52968(8) 0.0354(4) Uani 1 1 d . . . . .
C58 C -0.3458(3) 0.4096(3) 0.58858(12) 0.0437(7) Uani 1 1 d . . . . .
H58A H -0.431937 0.415126 0.603434 0.066 Uiso 1 1 calc R U . . .
H58B H -0.333438 0.475531 0.589120 0.066 Uiso 1 1 calc R U . . .
H58C H -0.279003 0.347818 0.613538 0.066 Uiso 1 1 calc R U . . .
C61 C 0.4936(2) 0.22737(18) 0.11550(10) 0.0207(4) Uani 1 1 d . . . . .
C62 C 0.4525(2) 0.15084(18) 0.10497(10) 0.0213(4) Uani 1 1 d . . . . .
H62 H 0.366567 0.156080 0.114706 0.026 Uiso 1 1 calc R U . . .
C64 C 0.6619(2) 0.05906(19) 0.06553(10) 0.0246(5) Uani 1 1 d . . . . .
C65 C 0.7033(2) 0.13593(19) 0.07515(10) 0.0242(5) Uani 1 1 d . . . . .
H65 H 0.788506 0.132014 0.064746 0.029 Uiso 1 1 calc R U . . .
C66 C 0.6201(2) 0.21861(19) 0.10001(10) 0.0231(5) Uani 1 1 d . . . . .
H66 H 0.649744 0.270526 0.106662 0.028 Uiso 1 1 calc R U . . .
C63 C 0.5345(2) 0.06624(19) 0.08041(10) 0.0231(5) Uani 1 1 d D U . . .
C67 C 0.4818(5) -0.0112(5) 0.0721(5) 0.0250(13) Uani 0.865(6) 1 d D U P A 1
H67 H 0.390410 0.009307 0.075234 0.030 Uiso 0.865(6) 1 calc R U P A 1
O67 O 0.5423(2) -0.09777(16) 0.06164(9) 0.0300(6) Uani 0.865(6) 1 d D U P A 1
C67B C 0.479(4) -0.014(4) 0.081(4) 0.036(9) Uani 0.135(6) 1 d D U P A 2
H67B H 0.541261 -0.081627 0.075948 0.043 Uiso 0.135(6) 1 calc R U P A 2
O67B O 0.3698(19) -0.0109(16) 0.0863(8) 0.057(5) Uani 0.135(6) 1 d D U P A 2
O68 O 0.73759(17) -0.02520(14) 0.04229(8) 0.0319(4) Uani 1 1 d . . . . .
C68 C 0.8655(3) -0.0318(2) 0.02460(13) 0.0373(6) Uani 1 1 d . . . . .
H68A H 0.911395 -0.097906 0.010790 0.056 Uiso 1 1 calc R U . . .
H68B H 0.913289 -0.032445 0.058112 0.056 Uiso 1 1 calc R U . . .
H68C H 0.859187 0.030612 -0.007187 0.056 Uiso 1 1 calc R U . . .
C71 C 0.2240(2) 0.37711(17) 0.07092(9) 0.0193(4) Uani 1 1 d . . . . .
C72 C 0.1012(2) 0.37514(17) 0.07165(9) 0.0194(4) Uani 1 1 d . . . . .
H72 H 0.051031 0.383303 0.106003 0.023 Uiso 1 1 calc R U . . .
C73 C 0.0483(2) 0.36145(18) 0.02317(10) 0.0212(5) Uani 1 1 d . . . . .
C74 C 0.1228(2) 0.34910(18) -0.02729(10) 0.0227(5) Uani 1 1 d . . . . .
C75 C 0.2447(2) 0.35420(19) -0.02966(10) 0.0236(5) Uani 1 1 d . . . . .
H75 H 0.294280 0.347638 -0.064258 0.028 Uiso 1 1 calc R U . . .
C76 C 0.2934(2) 0.36890(18) 0.01868(10) 0.0217(5) Uani 1 1 d . . . . .
H76 H 0.376217 0.373563 0.016425 0.026 Uiso 1 1 calc R U . . .
O77 O -0.14542(16) 0.35877(15) 0.07097(8) 0.0295(4) Uani 1 1 d . . . . .
C77 C -0.0813(2) 0.3581(2) 0.02661(11) 0.0256(5) Uani 1 1 d . . . . .
H77 H -0.117710 0.355229 -0.007941 0.031 Uiso 1 1 calc R U . . .
O78 O 0.06817(16) 0.33272(15) -0.07241(7) 0.0294(4) Uani 1 1 d . . . . .
C78 C 0.1523(3) 0.2941(2) -0.11807(11) 0.0333(6) Uani 1 1 d . . . . .
H78A H 0.105262 0.275605 -0.144545 0.050 Uiso 1 1 calc R U . . .
H78B H 0.227819 0.230046 -0.100703 0.050 Uiso 1 1 calc R U . . .
H78C H 0.181462 0.350157 -0.140218 0.050 Uiso 1 1 calc R U . . .
C81 C 0.5559(2) 0.72876(19) 0.26368(10) 0.0216(5) Uani 1 1 d . . . . .
C82 C 0.6392(2) 0.69624(19) 0.31145(10) 0.0232(5) Uani 1 1 d . . . . .
H82 H 0.633008 0.642962 0.344274 0.028 Uiso 1 1 calc R U . . .
C83 C 0.7322(2) 0.7399(2) 0.31259(11) 0.0265(5) Uani 1 1 d . . . . .
C84 C 0.7437(2) 0.8170(2) 0.26375(12) 0.0294(5) Uani 1 1 d . . . . .
C85 C 0.6620(3) 0.8491(2) 0.21471(11) 0.0285(5) Uani 1 1 d . . . . .
H85 H 0.669136 0.901056 0.181348 0.034 Uiso 1 1 calc R U . . .
C86 C 0.5705(2) 0.8045(2) 0.21521(10) 0.0260(5) Uani 1 1 d . . . . .
H86 H 0.516003 0.826041 0.181538 0.031 Uiso 1 1 calc R U . . .
O87 O 0.8115(2) 0.63411(16) 0.40728(9) 0.0422(5) Uani 1 1 d . . . . .
C87 C 0.8138(3) 0.7052(2) 0.36609(12) 0.0335(6) Uani 1 1 d . . . . .
H87 H 0.870597 0.740230 0.368292 0.040 Uiso 1 1 calc R U . . .
O88 O 0.8361(2) 0.85668(17) 0.26768(9) 0.0412(5) Uani 1 1 d . . . . .
C88 C 0.8427(3) 0.9415(3) 0.21964(15) 0.0477(8) Uani 1 1 d . . . . .
H88A H 0.908702 0.965961 0.228663 0.072 Uiso 1 1 calc R U . . .
H88B H 0.757990 1.001734 0.213874 0.072 Uiso 1 1 calc R U . . .
H88C H 0.865765 0.914417 0.183734 0.072 Uiso 1 1 calc R U . . .
C91 C 0.2757(2) 0.87284(19) 0.23854(10) 0.0216(5) Uani 1 1 d . . . . .
C92 C 0.1918(2) 0.94152(19) 0.19238(10) 0.0215(5) Uani 1 1 d . . . . .
H92 H 0.167339 0.911818 0.164901 0.026 Uiso 1 1 calc R U . . .
C93 C 0.1420(2) 1.05318(19) 0.18509(10) 0.0227(5) Uani 1 1 d . . . . .
C94 C 0.1798(2) 1.09736(19) 0.22498(11) 0.0247(5) Uani 1 1 d . . . . .
C95 C 0.2647(3) 1.0293(2) 0.27146(11) 0.0286(5) Uani 1 1 d . . . . .
H95 H 0.290726 1.058572 0.298694 0.034 Uiso 1 1 calc R U . . .
C96 C 0.3111(2) 0.9189(2) 0.27781(11) 0.0265(5) Uani 1 1 d . . . . .
H96 H 0.368550 0.873308 0.309753 0.032 Uiso 1 1 calc R U . . .
O97 O 0.01633(18) 1.08734(15) 0.10032(8) 0.0348(4) Uani 1 1 d . . . . .
C97 C 0.0514(2) 1.1215(2) 0.13581(11) 0.0277(5) Uani 1 1 d . . . . .
H97 H 0.018401 1.197183 0.131664 0.033 Uiso 1 1 calc R U . . .
O98 O 0.12955(18) 1.20623(13) 0.21596(8) 0.0301(4) Uani 1 1 d . . . . .
C98 C 0.1645(3) 1.2510(2) 0.25813(12) 0.0343(6) Uani 1 1 d . . . . .
H98A H 0.119799 1.329508 0.247964 0.051 Uiso 1 1 calc R U . . .
H98B H 0.258628 1.231785 0.257860 0.051 Uiso 1 1 calc R U . . .
H98C H 0.138874 1.222354 0.297361 0.051 Uiso 1 1 calc R U . . .
C101 C 0.9004(3) 0.0599(3) 0.60339(14) 0.0310(7) Uani 0.897(5) 1 d D U P B 1
H101 H 0.808345 0.073365 0.614956 0.037 Uiso 0.897(5) 1 calc R U P B 1
Cl1 Cl 0.96324(12) 0.12209(10) 0.64404(5) 0.0379(3) Uani 0.897(5) 1 d D U P B 1
Cl2 Cl 0.90251(12) 0.11449(6) 0.52789(3) 0.0360(3) Uani 0.897(5) 1 d D U P B 1
Cl3 Cl 0.99134(11) -0.08090(9) 0.62001(6) 0.0385(3) Uani 0.897(5) 1 d D U P B 1
C102 C -0.1958(3) 0.3907(2) 0.19564(12) 0.0351(6) Uani 1 1 d D U . . .
H102 H -0.129249 0.373231 0.164718 0.042 Uiso 1 1 calc R U . . .
Cl4 Cl -0.19534(7) 0.26883(6) 0.24076(3) 0.04569(18) Uani 1 1 d D U . . .
Cl5 Cl -0.15307(8) 0.46352(7) 0.23741(4) 0.0505(2) Uani 1 1 d D U . . .
Cl6 Cl -0.34728(6) 0.46971(6) 0.16077(3) 0.03912(16) Uani 1 1 d D U . . .
C103 C 0.3374(3) -0.3305(2) 0.09944(12) 0.0260(6) Uani 0.946(3) 1 d D U P C 1
H103 H 0.360466 -0.376158 0.140176 0.031 Uiso 0.946(3) 1 calc R U P C 1
Cl7 Cl 0.41638(6) -0.24025(5) 0.08565(3) 0.0298(2) Uani 0.946(3) 1 d D U P C 1
Cl8 Cl 0.16720(6) -0.25838(5) 0.09350(3) 0.03313(15) Uani 1 1 d D U . . .
Cl9 Cl 0.38853(7) -0.41443(5) 0.04880(3) 0.03773(16) Uani 1 1 d D U . . .
C104 C 0.3326(13) -0.295(2) 0.0746(14) 0.046(7) Uani 0.054(3) 1 d D U P C 2
H104 H 0.337698 -0.236983 0.041112 0.055 Uiso 0.054(3) 1 calc R U P C 2
Cl7B Cl 0.4463(18) -0.314(3) 0.1279(10) 0.099(9) Uani 0.054(3) 1 d D U P C 2
C105 C 0.949(4) 0.0440(19) 0.6017(9) 0.080(9) Uani 0.103(5) 1 d D U P B 2
H105 H 0.853274 0.060999 0.604971 0.096 Uiso 0.103(5) 1 calc R U P B 2
Cl1B Cl 1.003(3) 0.091(2) 0.6544(10) 0.122(8) Uani 0.103(5) 1 d D U P B 2
Cl2B Cl 0.985(3) 0.1099(12) 0.5325(7) 0.103(7) Uani 0.103(5) 1 d D U P B 2
Cl3B Cl 1.038(4) -0.0962(16) 0.6139(11) 0.148(11) Uani 0.103(5) 1 d D U P B 2

loop_
_atom_site_aniso_label
_atom_site_aniso_U_11
_atom_site_aniso_U_22
_atom_site_aniso_U_33
_atom_site_aniso_U_23
_atom_site_aniso_U_13
_atom_site_aniso_U_12
C1 0.0173(10) 0.0215(11) 0.0175(10) -0.0050(8) -0.0010(8) -0.0088(9)
C2 0.0159(10) 0.0198(10) 0.0169(10) -0.0032(8) -0.0013(8) -0.0080(8)
C11 0.0190(10) 0.0223(11) 0.0172(10) -0.0069(8) 0.0001(8) -0.0115(9)
C12 0.0183(11) 0.0230(11) 0.0196(11) -0.0046(8) -0.0031(8) -0.0088(9)
C13 0.0220(11) 0.0249(11) 0.0181(10) -0.0055(9) -0.0013(8) -0.0119(9)
C14 0.0208(11) 0.0243(11) 0.0168(10) -0.0064(8) 0.0002(8) -0.0119(9)
C15 0.0171(10) 0.0223(11) 0.0179(10) -0.0054(8) -0.0014(8) -0.0084(9)
C16 0.0218(11) 0.0192(10) 0.0152(10) -0.0053(8) -0.0015(8) -0.0093(9)
C21 0.0185(10) 0.0210(11) 0.0168(10) -0.0021(8) -0.0005(8) -0.0114(9)
C22 0.0165(10) 0.0221(11) 0.0196(11) -0.0030(8) -0.0004(8) -0.0089(9)
C23 0.0190(11) 0.0227(11) 0.0174(10) -0.0041(8) 0.0023(8) -0.0103(9)
C24 0.0200(11) 0.0216(11) 0.0161(10) -0.0025(8) 0.0005(8) -0.0109(9)
C25 0.0164(10) 0.0201(10) 0.0178(10) -0.0018(8) -0.0009(8) -0.0090(9)
C26 0.0185(10) 0.0179(10) 0.0169(10) -0.0028(8) 0.0016(8) -0.0098(9)
C31 0.0196(11) 0.0230(11) 0.0133(10) -0.0049(8) 0.0017(8) -0.0101(9)
C32 0.0192(11) 0.0264(11) 0.0147(10) -0.0050(8) 0.0000(8) -0.0106(9)
C33 0.0233(11) 0.0263(11) 0.0142(10) -0.0057(8) 0.0024(8) -0.0136(9)
C34 0.0253(11) 0.0229(11) 0.0156(10) -0.0051(8) 0.0010(8) -0.0120(9)
C35 0.0201(11) 0.0214(11) 0.0163(10) -0.0056(8) 0.0008(8) -0.0082(9)
C36 0.0198(11) 0.0228(11) 0.0141(10) -0.0053(8) 0.0022(8) -0.0108(9)
C41 0.0197(11) 0.0263(12) 0.0210(11) -0.0023(9) 0.0004(9) -0.0088(9)
C42 0.0285(13) 0.0430(15) 0.0252(13) -0.0003(11) -0.0018(10) -0.0189(12)
C43 0.0306(14) 0.0482(17) 0.0288(14) 0.0050(12) -0.0058(11) -0.0143(13)
C44 0.0277(13) 0.0394(15) 0.0316(14) 0.0100(11) -0.0010(11) -0.0081(12)
C45 0.0337(14) 0.0329(14) 0.0410(15) 0.0014(12) 0.0019(12) -0.0167(12)
C46 0.0275(13) 0.0311(13) 0.0337(14) -0.0026(11) -0.0030(10) -0.0123(11)
C47 0.051(2) 0.079(3) 0.0391(17) 0.0191(17) -0.0211(15) -0.0348(19)
O47 0.0512(14) 0.106(2) 0.0427(13) 0.0132(13) -0.0196(11) -0.0476(15)
O48 0.0377(11) 0.0505(13) 0.0485(13) 0.0226(10) -0.0063(10) -0.0143(10)
C48 0.0415(18) 0.0466(19) 0.060(2) 0.0211(16) 0.0009(15) -0.0113(15)
C51 0.0206(11) 0.0202(11) 0.0184(10) -0.0025(8) -0.0006(8) -0.0093(9)
C52 0.0209(11) 0.0239(11) 0.0159(10) -0.0035(8) -0.0013(8) -0.0096(9)
C53 0.0214(11) 0.0264(12) 0.0208(11) -0.0033(9) 0.0002(9) -0.0114(9)
C54 0.0253(12) 0.0269(12) 0.0220(11) -0.0049(9) 0.0070(9) -0.0123(10)
C55 0.0334(13) 0.0279(12) 0.0177(11) -0.0061(9) 0.0017(9) -0.0148(10)
C56 0.0268(12) 0.0249(11) 0.0187(11) -0.0038(9) -0.0025(9) -0.0135(10)
C57 0.0238(12) 0.0441(15) 0.0294(13) -0.0052(11) -0.0007(10) -0.0170(11)
O57 0.0349(11) 0.0719(15) 0.0331(11) -0.0140(10) -0.0049(8) -0.0295(10)
O58 0.0319(10) 0.0511(12) 0.0282(9) -0.0138(8) 0.0139(8) -0.0210(9)
C58 0.0427(17) 0.0604(19) 0.0289(14) -0.0171(13) 0.0170(12) -0.0196(15)
C61 0.0204(11) 0.0234(11) 0.0173(10) -0.0042(9) -0.0007(8) -0.0074(9)
C62 0.0196(11) 0.0242(11) 0.0188(11) -0.0038(9) 0.0001(8) -0.0077(9)
C64 0.0255(12) 0.0235(11) 0.0185(11) -0.0037(9) 0.0015(9) -0.0035(10)
C65 0.0207(11) 0.0278(12) 0.0224(11) -0.0037(9) 0.0018(9) -0.0088(10)
C66 0.0226(11) 0.0276(12) 0.0206(11) -0.0059(9) -0.0001(9) -0.0109(10)
C63 0.0275(12) 0.0227(11) 0.0179(11) -0.0034(9) -0.0009(9) -0.0088(10)
C67 0.0288(18) 0.027(2) 0.018(4) -0.0042(18) 0.0010(15) -0.0101(15)
O67 0.0341(12) 0.0234(11) 0.0355(12) -0.0112(8) 0.0041(9) -0.0125(9)
C67B 0.058(11) 0.033(12) 0.02(2) -0.004(11) 0.011(10) -0.028(10)
O67B 0.069(10) 0.075(12) 0.048(10) -0.025(9) 0.023(8) -0.049(9)
O68 0.0285(9) 0.0293(9) 0.0373(10) -0.0152(8) 0.0090(8) -0.0076(8)
C68 0.0275(13) 0.0376(15) 0.0434(16) -0.0158(12) 0.0111(12) -0.0071(12)
C71 0.0216(11) 0.0181(10) 0.0176(10) -0.0024(8) -0.0022(8) -0.0073(9)
C72 0.0197(11) 0.0206(11) 0.0165(10) -0.0033(8) -0.0009(8) -0.0065(9)
C73 0.0215(11) 0.0197(11) 0.0204(11) -0.0041(8) -0.0039(9) -0.0054(9)
C74 0.0249(12) 0.0230(11) 0.0183(11) -0.0064(9) -0.0053(9) -0.0054(9)
C75 0.0251(12) 0.0267(12) 0.0170(11) -0.0049(9) 0.0016(9) -0.0081(10)
C76 0.0208(11) 0.0249(11) 0.0193(11) -0.0028(9) -0.0001(9) -0.0100(9)
O77 0.0222(8) 0.0384(10) 0.0284(9) -0.0090(7) -0.0007(7) -0.0113(8)
C77 0.0225(12) 0.0292(12) 0.0250(12) -0.0091(10) -0.0057(9) -0.0069(10)
O78 0.0247(9) 0.0424(10) 0.0216(8) -0.0148(7) -0.0034(7) -0.0083(8)
C78 0.0345(14) 0.0431(15) 0.0233(12) -0.0165(11) -0.0003(10) -0.0107(12)
C81 0.0211(11) 0.0256(11) 0.0220(11) -0.0085(9) 0.0023(9) -0.0115(9)
C82 0.0248(12) 0.0238(11) 0.0230(11) -0.0048(9) -0.0014(9) -0.0115(10)
C83 0.0277(12) 0.0271(12) 0.0268(12) -0.0039(10) -0.0070(10) -0.0127(10)
C84 0.0278(13) 0.0316(13) 0.0343(13) -0.0043(10) -0.0025(10) -0.0187(11)
C85 0.0327(13) 0.0345(13) 0.0222(12) 0.0006(10) -0.0005(10) -0.0211(11)
C86 0.0258(12) 0.0332(13) 0.0217(11) -0.0032(10) -0.0030(9) -0.0156(10)
O87 0.0516(12) 0.0394(11) 0.0365(11) 0.0039(9) -0.0214(9) -0.0217(10)
C87 0.0338(14) 0.0325(14) 0.0374(15) -0.0026(11) -0.0133(11) -0.0166(11)
O88 0.0407(11) 0.0457(11) 0.0454(12) 0.0065(9) -0.0134(9) -0.0326(10)
C88 0.0481(18) 0.0504(18) 0.0525(19) 0.0119(14) -0.0132(14) -0.0385(16)
C91 0.0249(12) 0.0242(11) 0.0206(11) -0.0057(9) 0.0022(9) -0.0146(10)
C92 0.0218(11) 0.0251(11) 0.0224(11) -0.0080(9) 0.0020(9) -0.0129(9)
C93 0.0249(12) 0.0248(12) 0.0230(11) -0.0068(9) 0.0025(9) -0.0139(10)
C94 0.0276(12) 0.0231(11) 0.0280(12) -0.0087(9) 0.0039(9) -0.0136(10)
C95 0.0360(14) 0.0288(13) 0.0286(13) -0.0118(10) -0.0028(10) -0.0168(11)
C96 0.0314(13) 0.0270(12) 0.0230(12) -0.0068(9) -0.0033(10) -0.0118(10)
O97 0.0345(10) 0.0345(10) 0.0334(10) -0.0127(8) -0.0093(8) -0.0065(8)
C97 0.0299(13) 0.0253(12) 0.0265(12) -0.0058(10) 0.0003(10) -0.0094(10)
O98 0.0401(10) 0.0220(8) 0.0328(9) -0.0077(7) -0.0027(8) -0.0155(8)
C98 0.0498(17) 0.0277(13) 0.0346(14) -0.0114(11) 0.0005(12) -0.0222(12)
C101 0.0329(17) 0.0330(16) 0.0297(15) -0.0068(12) 0.0008(12) -0.0156(13)
Cl1 0.0393(5) 0.0442(6) 0.0411(5) -0.0189(4) 0.0051(4) -0.0228(5)
Cl2 0.0409(7) 0.0336(4) 0.0300(4) -0.0031(3) 0.0011(3) -0.0132(4)
Cl3 0.0499(6) 0.0296(5) 0.0357(5) -0.0013(4) -0.0059(4) -0.0172(4)
C102 0.0300(13) 0.0501(16) 0.0305(13) -0.0115(12) 0.0044(11) -0.0204(12)
Cl4 0.0373(4) 0.0537(4) 0.0448(4) 0.0002(3) -0.0004(3) -0.0227(3)
Cl5 0.0505(4) 0.0646(5) 0.0496(4) -0.0227(4) 0.0000(3) -0.0304(4)
Cl6 0.0302(3) 0.0489(4) 0.0373(3) -0.0103(3) 0.0045(3) -0.0147(3)
C103 0.0265(13) 0.0281(13) 0.0233(13) -0.0018(10) -0.0001(10) -0.0129(11)
Cl7 0.0310(4) 0.0344(4) 0.0314(4) -0.0104(3) 0.0011(3) -0.0188(3)
Cl8 0.0270(3) 0.0387(3) 0.0344(3) -0.0115(3) -0.0019(2) -0.0112(3)
Cl9 0.0377(3) 0.0340(3) 0.0505(4) -0.0192(3) 0.0137(3) -0.0200(3)
C104 0.032(9) 0.047(14) 0.053(16) -0.023(13) -0.003(9) -0.001(12)
Cl7B 0.063(11) 0.18(2) 0.069(14) -0.054(15) -0.013(9) -0.040(13)
C105 0.09(2) 0.065(12) 0.088(14) -0.027(13) 0.003(15) -0.031(14)
Cl1B 0.140(19) 0.121(16) 0.128(13) -0.086(13) 0.010(12) -0.041(14)
Cl2B 0.115(18) 0.086(8) 0.095(9) -0.015(7) 0.011(9) -0.028(9)
Cl3B 0.26(3) 0.057(8) 0.094(13) -0.020(8) 0.007(17) -0.029(14)

loop_
_atom_type_symbol
_atom_type_description
_atom_type_scat_dispersion_real
_atom_type_scat_dispersion_imag
_atom_type_scat_source
C C 0.0181 0.0091 'International Tables Vol C Tables 4.2.6.8 and 6.1.1.4'
H H 0.0000 0.0000 'International Tables Vol C Tables 4.2.6.8 and 6.1.1.4'
O O 0.0492 0.0322 'International Tables Vol C Tables 4.2.6.8 and 6.1.1.4'
Cl Cl 0.3639 0.7018 'International Tables Vol C Tables 4.2.6.8 and 6.1.1.4'

loop_
_geom_angle_atom_site_label_1
_geom_angle_atom_site_label_2
_geom_angle_atom_site_label_3
_geom_angle
C31 C1 C21 105.50(17)
C31 C1 C11 106.28(17)
C21 C1 C11 104.43(17)
C31 C1 H1 113.3
C21 C1 H1 113.3
C11 C1 H1 113.3
C36 C2 C26 105.48(17)
C36 C2 C16 105.98(17)
C26 C2 C16 104.84(17)
C36 C2 H2 113.3
C26 C2 H2 113.3
C16 C2 H2 113.3
C12 C11 C16 120.2(2)
C12 C11 C1 126.2(2)
C16 C11 C1 113.50(19)
C11 C12 C13 120.9(2)
C11 C12 H12 119.6
C13 C12 H12 119.6
C12 C13 C14 119.1(2)
C12 C13 C41 117.1(2)
C14 C13 C41 123.8(2)
C15 C14 C13 119.2(2)
C15 C14 C51 117.4(2)
C13 C14 C51 123.3(2)
C16 C15 C14 120.9(2)
C16 C15 H15 119.5
C14 C15 H15 119.5
C15 C16 C11 119.7(2)
C15 C16 C2 127.3(2)
C11 C16 C2 112.99(19)
C22 C21 C26 120.2(2)
C22 C21 C1 126.0(2)
C26 C21 C1 113.78(19)
C21 C22 C23 120.9(2)
C21 C22 H22 119.6
C23 C22 H22 119.6
C22 C23 C24 119.2(2)
C22 C23 C61 117.3(2)
C24 C23 C61 123.4(2)
C25 C24 C23 119.3(2)
C25 C24 C71 119.32(19)
C23 C24 C71 121.3(2)
C26 C25 C24 120.4(2)
C26 C25 H25 119.8
C24 C25 H25 119.8
C25 C26 C21 119.9(2)
C25 C26 C2 127.39(19)
C21 C26 C2 112.67(18)
C32 C31 C36 120.2(2)
C32 C31 C1 126.5(2)
C36 C31 C1 113.32(19)
C31 C32 C33 120.6(2)
C31 C32 H32 119.7
C33 C32 H32 119.7
C32 C33 C34 119.3(2)
C32 C33 C81 118.8(2)
C34 C33 C81 121.8(2)
C35 C34 C33 119.5(2)
C35 C34 C91 118.1(2)
C33 C34 C91 122.4(2)
C36 C35 C34 120.5(2)
C36 C35 H35 119.8
C34 C35 H35 119.8
C35 C36 C31 119.9(2)
C35 C36 C2 126.8(2)
C31 C36 C2 113.33(19)
C42 C41 C46 117.3(2)
C42 C41 C13 120.1(2)
C46 C41 C13 122.6(2)
C41 C42 C43 122.0(2)
C41 C42 H42 119.0
C43 C42 H42 119.0
C42 C43 C44 119.3(3)
C42 C43 C47 119.5(3)
C44 C43 C47 121.2(3)
O48 C44 C45 124.8(3)
O48 C44 C43 115.4(3)
C45 C44 C43 119.8(2)
C44 C45 C46 120.1(3)
C44 C45 H45 120.0
C46 C45 H45 120.0
C41 C46 C45 121.6(2)
C41 C46 H46 119.2
C45 C46 H46 119.2
O47 C47 C43 125.6(3)
O47 C47 H47 117.2
C43 C47 H47 117.2
C44 O48 C48 117.9(2)
O48 C48 H48A 109.5
O48 C48 H48B 109.5
H48A C48 H48B 109.5
O48 C48 H48C 109.5
H48A C48 H48C 109.5
H48B C48 H48C 109.5
C52 C51 C56 117.9(2)
C52 C51 C14 121.5(2)
C56 C51 C14 120.4(2)
C51 C52 C53 121.6(2)
C51 C52 H52 119.2
C53 C52 H52 119.2
C52 C53 C54 119.4(2)
C52 C53 C57 120.1(2)
C54 C53 C57 120.4(2)
O58 C54 C55 124.7(2)
O58 C54 C53 115.7(2)
C55 C54 C53 119.5(2)
C56 C55 C54 119.8(2)
C56 C55 H55 120.1
C54 C55 H55 120.1
C55 C56 C51 121.7(2)
C55 C56 H56 119.2
C51 C56 H56 119.2
O57 C57 C53 124.1(2)
O57 C57 H57 118.0
C53 C57 H57 118.0
C54 O58 C58 118.2(2)
O58 C58 H58A 109.5
O58 C58 H58B 109.5
H58A C58 H58B 109.5
O58 C58 H58C 109.5
H58A C58 H58C 109.5
H58B C58 H58C 109.5
C62 C61 C66 118.0(2)
C62 C61 C23 121.4(2)
C66 C61 C23 120.5(2)
C61 C62 C63 121.7(2)
C61 C62 H62 119.2
C63 C62 H62 119.2
O68 C64 C65 123.7(2)
O68 C64 C63 116.6(2)
C65 C64 C63 119.7(2)
C64 C65 C66 119.9(2)
C64 C65 H65 120.0
C66 C65 H65 120.0
C65 C66 C61 121.6(2)
C65 C66 H66 119.2
C61 C66 H66 119.2
C62 C63 C64 119.1(2)
C62 C63 C67 117.1(3)
C64 C63 C67 123.8(3)
C62 C63 C67B 113(2)
C64 C63 C67B 127.5(19)
O67 C67 C63 126.7(4)
O67 C67 H67 116.7
C63 C67 H67 116.7
O67B C67B C63 132(3)
O67B C67B H67B 113.9
C63 C67B H67B 113.9
C64 O68 C68 117.6(2)
O68 C68 H68A 109.5
O68 C68 H68B 109.5
H68A C68 H68B 109.5
O68 C68 H68C 109.5
H68A C68 H68C 109.5
H68B C68 H68C 109.5
C72 C71 C76 117.4(2)
C72 C71 C24 120.6(2)
C76 C71 C24 121.9(2)
C71 C72 C73 122.0(2)
C71 C72 H72 119.0
C73 C72 H72 119.0
C74 C73 C72 118.7(2)
C74 C73 C77 121.4(2)
C72 C73 C77 119.8(2)
O78 C74 C75 123.6(2)
O78 C74 C73 116.2(2)
C75 C74 C73 120.2(2)
C76 C75 C74 119.6(2)
C76 C75 H75 120.2
C74 C75 H75 120.2
C75 C76 C71 121.9(2)
C75 C76 H76 119.1
C71 C76 H76 119.1
O77 C77 C73 124.1(2)
O77 C77 H77 117.9
C73 C77 H77 117.9
C74 O78 C78 117.18(19)
O78 C78 H78A 109.5
O78 C78 H78B 109.5
H78A C78 H78B 109.5
O78 C78 H78C 109.5
H78A C78 H78C 109.5
H78B C78 H78C 109.5
C82 C81 C86 117.8(2)
C82 C81 C33 121.7(2)
C86 C81 C33 120.6(2)
C81 C82 C83 121.6(2)
C81 C82 H82 119.2
C83 C82 H82 119.2
C82 C83 C84 119.5(2)
C82 C83 C87 118.7(2)
C84 C83 C87 121.8(2)
O88 C84 C85 123.8(2)
O88 C84 C83 116.6(2)
C85 C84 C83 119.6(2)
C86 C85 C84 119.3(2)
C86 C85 H85 120.3
C84 C85 H85 120.3
C85 C86 C81 122.2(2)
C85 C86 H86 118.9
C81 C86 H86 118.9
O87 C87 C83 123.0(2)
O87 C87 H87 118.5
C83 C87 H87 118.5
C84 O88 C88 117.2(2)
O88 C88 H88A 109.5
O88 C88 H88B 109.5
H88A C88 H88B 109.5
O88 C88 H88C 109.5
H88A C88 H88C 109.5
H88B C88 H88C 109.5
C92 C91 C96 117.7(2)
C92 C91 C34 121.8(2)
C96 C91 C34 120.5(2)
C91 C92 C93 121.9(2)
C91 C92 H92 119.0
C93 C92 H92 119.0
C92 C93 C94 119.2(2)
C92 C93 C97 119.2(2)
C94 C93 C97 121.6(2)
O98 C94 C95 123.3(2)
O98 C94 C93 117.1(2)
C95 C94 C93 119.6(2)
C96 C95 C94 119.8(2)
C96 C95 H95 120.1
C94 C95 H95 120.1
C95 C96 C91 121.8(2)
C95 C96 H96 119.1
C91 C96 H96 119.1
O97 C97 C93 124.1(2)
O97 C97 H97 118.0
C93 C97 H97 118.0
C94 O98 C98 116.9(2)
O98 C98 H98A 109.5
O98 C98 H98B 109.5
H98A C98 H98B 109.5
O98 C98 H98C 109.5
H98A C98 H98C 109.5
H98B C98 H98C 109.5
Cl2 C101 Cl1 110.59(18)
Cl2 C101 Cl3 110.65(18)
Cl1 C101 Cl3 109.87(18)
Cl2 C101 H101 108.6
Cl1 C101 H101 108.6
Cl3 C101 H101 108.6
Cl6 C102 Cl4 111.43(15)
Cl6 C102 Cl5 110.08(16)
Cl4 C102 Cl5 110.34(15)
Cl6 C102 H102 108.3
Cl4 C102 H102 108.3
Cl5 C102 H102 108.3
Cl7 C103 Cl8 109.83(14)
Cl7 C103 Cl9 109.77(14)
Cl8 C103 Cl9 110.16(14)
Cl7 C103 H103 109.0
Cl8 C103 H103 109.0
Cl9 C103 H103 109.0
Cl7B C104 Cl9 106.3(13)
Cl7B C104 Cl8 119.0(16)
Cl9 C104 Cl8 110.6(10)
Cl7B C104 H104 106.8
Cl9 C104 H104 106.8
Cl8 C104 H104 106.8
Cl2B C105 Cl3B 110.4(15)
Cl2B C105 Cl1B 106.0(14)
Cl3B C105 Cl1B 107.4(15)
Cl2B C105 H105 111.0
Cl3B C105 H105 111.0
Cl1B C105 H105 111.0

loop_
_geom_bond_atom_site_label_1
_geom_bond_atom_site_label_2
_geom_bond_distance
C1 C31 1.519(3)
C1 C21 1.522(3)
C1 C11 1.525(3)
C1 H1 1.0000
C2 C36 1.523(3)
C2 C26 1.531(3)
C2 C16 1.531(3)
C2 H2 1.0000
C11 C12 1.380(3)
C11 C16 1.402(3)
C12 C13 1.406(3)
C12 H12 0.9500
C13 C14 1.410(3)
C13 C41 1.496(3)
C14 C15 1.407(3)
C14 C51 1.492(3)
C15 C16 1.383(3)
C15 H15 0.9500
C21 C22 1.376(3)
C21 C26 1.403(3)
C22 C23 1.399(3)
C22 H22 0.9500
C23 C24 1.412(3)
C23 C61 1.488(3)
C24 C25 1.407(3)
C24 C71 1.489(3)
C25 C26 1.383(3)
C25 H25 0.9500
C31 C32 1.381(3)
C31 C36 1.403(3)
C32 C33 1.401(3)
C32 H32 0.9500
C33 C34 1.408(3)
C33 C81 1.495(3)
C34 C35 1.407(3)
C34 C91 1.486(3)
C35 C36 1.381(3)
C35 H35 0.9500
C41 C42 1.393(3)
C41 C46 1.395(4)
C42 C43 1.393(4)
C42 H42 0.9500
C43 C44 1.401(4)
C43 C47 1.475(4)
C44 O48 1.372(3)
C44 C45 1.375(4)
C45 C46 1.395(4)
C45 H45 0.9500
C46 H46 0.9500
C47 O47 1.192(4)
C47 H47 0.9500
O48 C48 1.417(4)
C48 H48A 0.9800
C48 H48B 0.9800
C48 H48C 0.9800
C51 C52 1.386(3)
C51 C56 1.402(3)
C52 C53 1.396(3)
C52 H52 0.9500
C53 C54 1.406(3)
C53 C57 1.470(3)
C54 O58 1.358(3)
C54 C55 1.392(4)
C55 C56 1.386(3)
C55 H55 0.9500
C56 H56 0.9500
C57 O57 1.212(3)
C57 H57 0.9500
O58 C58 1.431(3)
C58 H58A 0.9800
C58 H58B 0.9800
C58 H58C 0.9800
C61 C62 1.388(3)
C61 C66 1.399(3)
C62 C63 1.398(3)
C62 H62 0.9500
C64 O68 1.358(3)
C64 C65 1.386(4)
C64 C63 1.412(3)
C65 C66 1.388(3)
C65 H65 0.9500
C66 H66 0.9500
C63 C67 1.468(5)
C63 C67B 1.473(18)
C67 O67 1.201(7)
C67 H67 0.9500
C67B O67B 1.20(2)
C67B H67B 0.9500
O68 C68 1.433(3)
C68 H68A 0.9800
C68 H68B 0.9800
C68 H68C 0.9800
C71 C72 1.384(3)
C71 C76 1.404(3)
C72 C73 1.405(3)
C72 H72 0.9500
C73 C74 1.400(3)
C73 C77 1.465(3)
C74 O78 1.367(3)
C74 C75 1.389(3)
C75 C76 1.385(3)
C75 H75 0.9500
C76 H76 0.9500
O77 C77 1.218(3)
C77 H77 0.9500
O78 C78 1.431(3)
C78 H78A 0.9800
C78 H78B 0.9800
C78 H78C 0.9800
C81 C82 1.384(3)
C81 C86 1.399(3)
C82 C83 1.399(3)
C82 H82 0.9500
C83 C84 1.403(4)
C83 C87 1.476(3)
C84 O88 1.366(3)
C84 C85 1.397(4)
C85 C86 1.387(3)
C85 H85 0.9500
C86 H86 0.9500
O87 C87 1.211(3)
C87 H87 0.9500
O88 C88 1.441(3)
C88 H88A 0.9800
C88 H88B 0.9800
C88 H88C 0.9800
C91 C92 1.386(3)
C91 C96 1.397(3)
C92 C93 1.397(3)
C92 H92 0.9500
C93 C94 1.403(3)
C93 C97 1.470(3)
C94 O98 1.358(3)
C94 C95 1.394(4)
C95 C96 1.385(4)
C95 H95 0.9500
C96 H96 0.9500
O97 C97 1.207(3)
C97 H97 0.9500
O98 C98 1.436(3)
C98 H98A 0.9800
C98 H98B 0.9800
C98 H98C 0.9800
C101 Cl2 1.753(3)
C101 Cl1 1.766(3)
C101 Cl3 1.774(3)
C101 H101 1.0000
C102 Cl6 1.752(3)
C102 Cl4 1.765(3)
C102 Cl5 1.770(3)
C102 H102 1.0000
C103 Cl7 1.756(3)
C103 Cl8 1.769(3)
C103 Cl9 1.771(3)
C103 H103 1.0000
Cl8 C104 1.768(15)
Cl9 C104 1.763(15)
C104 Cl7B 1.750(15)
C104 H104 1.0000
C105 Cl2B 1.763(15)
C105 Cl3B 1.767(15)
C105 Cl1B 1.771(15)
C105 H105 1.0000
